data_4077311
loop_
_publ_author_name
'Braunstein, Pierre'
'Naud, Fr\'ed\'eric'
'Dedieu, Alain'
'Rohmer, Marie-Madeleine'
'DeCian, Andr\'e'
'Rettig, Steven J.'

_publ_section_title
;
 Palladium Complexes with a New Hemilabile Bis(oxazoline)phenylphosphonite
 Ligand. Characterization of an Unprecedented Chloro
 Palladium(II)&#x2212;(\h1-Allyl) Complex&#x2016;
;
_journal_issue 14
_journal_name_full Organometallics
_journal_page_first 2966
_journal_paper_doi 10.1021/om010165w
_journal_volume 20
_journal_year 2001
_chemical_formula_sum 'C26.67 H40.33 B2 F8 N3.33 O4.5 P Pd'
_chemical_formula_weight 790.64
_space_group_IT_number 14
_symmetry_cell_setting monoclinic
_symmetry_Int_Tables_number 14
_symmetry_space_group_name_Hall '-P 2ybc'
_symmetry_space_group_name_H-M 'P 1 21/c 1'
_audit_creation_date 1998-03-27
_audit_creation_method 'by teXsan v1.8'
_audit_update_record
;
?
;
_cell_angle_alpha 90
_cell_angle_beta 91.9285(6)
_cell_angle_gamma 90
_cell_formula_units_Z 4
_cell_length_a 10.7713(8)
_cell_length_b 18.049(3)
_cell_length_c 17.5134(6)
_cell_measurement_reflns_used 16739
_cell_measurement_temperature 180.2
_cell_measurement_theta_max 30.1
_cell_measurement_theta_min 2.0
_cell_volume 3402.9(6)
_computing_cell_refinement 'MSC/AFC Diffractometer Control'
_computing_data_collection 'MSC/AFC Diffractometer Control'
_computing_data_reduction 'teXsan (MSC, 1992-1997)'
_computing_publication_material 'teXsan (MSC, 1992-1997)'
_computing_structure_refinement 'teXsan (MSC, 1992-1997)'
_computing_structure_solution
;
'DIRDIF92 PATTY (Beurskens, 1992)
;
_diffrn_ambient_temperature 180.2
_diffrn_measurement_device_type 'Quantum CCD'
_diffrn_measurement_method 'area detector'
_diffrn_orient_matrix_UB_11 0.00000
_diffrn_orient_matrix_UB_12 0.00000
_diffrn_orient_matrix_UB_13 0.00000
_diffrn_orient_matrix_UB_21 0.00000
_diffrn_orient_matrix_UB_22 0.00000
_diffrn_orient_matrix_UB_23 0.00000
_diffrn_orient_matrix_UB_31 0.00000
_diffrn_orient_matrix_UB_32 0.00000
_diffrn_orient_matrix_UB_33 0.00000
_diffrn_radiation_detector CCD
_diffrn_radiation_monochromator graphite
_diffrn_radiation_source 'X-ray tube'
_diffrn_radiation_type 'Mo K\a'
_diffrn_radiation_wavelength 0.7107
_diffrn_reflns_av_R_equivalents 0.05414
_diffrn_reflns_av_sigmaI/netI 0.130
_diffrn_reflns_limit_h_max 15
_diffrn_reflns_limit_h_min -13
_diffrn_reflns_limit_k_max 25
_diffrn_reflns_limit_k_min -22
_diffrn_reflns_limit_l_max 24
_diffrn_reflns_limit_l_min -21
_diffrn_reflns_number 31430
_diffrn_reflns_reduction_process 'Lp corrections applied'
_diffrn_reflns_theta_max 30.08
_diffrn_reflns_theta_min 2.20
_diffrn_standards_decay_% 0.00
_diffrn_standards_interval_count 0
_diffrn_standards_number 0
_exptl_absorpt_coefficient_mu 0.675
_exptl_absorpt_correction_T_max 1.000
_exptl_absorpt_correction_T_min 0.729
_exptl_absorpt_correction_type analytical
_exptl_crystal_colour colorless
_exptl_crystal_density_diffrn 1.543
_exptl_crystal_density_meas ?
_exptl_crystal_description irregular
_exptl_crystal_F_000 1610.72
_exptl_crystal_size_max 0.28
_exptl_crystal_size_mid 0.25
_exptl_crystal_size_min 0.10
_refine_diff_density_max 1.91
_refine_diff_density_min -1.48
_refine_ls_extinction_method none
_refine_ls_goodness_of_fit_all 1.032
_refine_ls_goodness_of_fit_ref 1.032
_refine_ls_hydrogen_treatment noref
_refine_ls_matrix_type full
_refine_ls_number_constraints 0
_refine_ls_number_parameters 424
_refine_ls_number_reflns 8828
_refine_ls_number_restraints 0
_refine_ls_R_factor_all 0.0940
_refine_ls_R_factor_gt 0.0940
_refine_ls_shift/su_max 0.0100
_refine_ls_shift/su_mean 0.0010
_refine_ls_structure_factor_coef Fsqd
_refine_ls_weighting_details 'w = 1/[\s^2^(Fo)]'
_refine_ls_weighting_scheme sigma
_refine_ls_wR_factor_all 0.0777
_refine_ls_wR_factor_ref 0.0777
_reflns_number_gt 8828
_reflns_number_total 8828
_reflns_threshold_expression I>0.00\s(I)
_cod_data_source_file om010165w.cif
_cod_data_source_block mf370/FN98-58
_cod_depositor_comments
;
The following automatic conversions were performed:

'_exptl_crystal_density_meas' value 'not measured' was changed to '?'
- the value is perceived as not measured.

Automatic conversion script
Id: cif_fix_values 3008 2015-01-20 13:52:24Z robertas 
;
_cod_original_cell_volume 3402.9(5)
_cod_original_sg_symbol_H-M 'P 21/c     '
_cod_original_formula_sum 'C26.67 H40.33 B2 F8 N3.33 O4.50 P Pd '
_cod_database_code 4077311

loop_
_symmetry_equiv_pos_as_xyz
'   +x,   +y,   +z'
'   -x,1/2+y,1/2-z'
'   -x,   -y,   -z'
'   +x,1/2-y,1/2+z'

loop_
_atom_site_label
_atom_site_fract_x
_atom_site_fract_y
_atom_site_fract_z
_atom_site_U_iso_or_equiv
_atom_site_occupancy
_atom_site_adp_type
_atom_site_calc_flag
Pd(1) 0.18503(3) 0.20385(2) 0.09565(2) 0.02241(8) 1.000 Uani d
P(1) 0.18587(9) 0.22527(5) 0.21781(5) 0.0205(3) 1.000 Uani d
F(1) 0.7645(3) 0.1161(3) 0.0428(2) 0.140(2) 1.000 Uani d
F(2) 0.7617(4) 0.1293(3) -0.0781(3) 0.193(2) 1.000 Uani d
F(3) 0.7196(3) 0.0250(2) -0.0297(3) 0.134(2) 1.000 Uani d
F(4) 0.9127(3) 0.0704(3) -0.0206(3) 0.157(2) 1.000 Uani d
F(5) 0.7745(3) 0.03464(14) 0.2707(2) 0.0748(11) 1.000 Uani d
F(6) 0.9080(3) -0.05396(15) 0.31118(15) 0.0655(10) 1.000 Uani d
F(7) 0.9313(3) 0.0623(2) 0.3546(2) 0.0990(13) 1.000 Uani d
F(8) 0.7708(3) -0.0071(2) 0.3935(2) 0.0969(14) 1.000 Uani d
O(1) 0.1856(2) 0.14908(13) 0.26213(13) 0.0237(8) 1.000 Uani d
O(2) 0.4322(3) 0.04898(14) 0.1931(2) 0.0376(9) 1.000 Uani d
O(3) 0.0702(2) 0.26985(12) 0.24471(13) 0.0210(7) 1.000 Uani d
O(4) -0.1069(3) 0.35810(15) 0.10312(15) 0.0381(9) 1.000 Uani d
N(1) 0.3300(3) 0.1358(2) 0.1248(2) 0.0220(9) 1.000 Uani d
N(2) 0.0496(3) 0.2815(2) 0.0779(2) 0.0241(9) 1.000 Uani d
N(3) 0.1745(3) 0.1596(2) -0.0155(2) 0.0311(10) 1.000 Uani d
N(4) 0.476(2) 0.1364(9) 0.4519(9) 0.116(8) 0.330 Uani d
C(1) 0.2229(4) 0.0761(2) 0.2313(2) 0.0275(12) 1.000 Uani d
C(2) 0.1138(4) 0.0412(2) 0.1865(2) 0.0357(13) 1.000 Uani d
C(3) 0.2591(4) 0.0309(2) 0.3029(2) 0.0398(14) 1.000 Uani d
C(4) 0.3288(4) 0.0894(2) 0.1799(2) 0.0265(12) 1.000 Uani d
C(5) 0.4578(4) 0.1360(2) 0.0931(2) 0.0263(12) 1.000 Uani d
C(6) 0.5165(4) 0.0683(3) 0.1320(3) 0.049(2) 1.000 Uani d
C(7) 0.5240(4) 0.2076(3) 0.1167(3) 0.053(2) 1.000 Uani d
C(8) 0.4546(4) 0.1281(3) 0.0066(3) 0.061(2) 1.000 Uani d
C(9) -0.0528(4) 0.2718(2) 0.2041(2) 0.0267(12) 1.000 Uani d
C(10) -0.1088(3) 0.1958(2) 0.1984(2) 0.0351(12) 1.000 Uani d
C(11) -0.1288(4) 0.3236(2) 0.2513(2) 0.0369(13) 1.000 Uani d
C(12) -0.0308(4) 0.3033(2) 0.1246(2) 0.0262(11) 1.000 Uani d
C(13) 0.0282(4) 0.3248(2) 0.0041(2) 0.0373(14) 1.000 Uani d
C(14) -0.0522(4) 0.3881(2) 0.0333(2) 0.0450(15) 1.000 Uani d
C(15) 0.1482(5) 0.3520(3) -0.0256(3) 0.056(2) 1.000 Uani d
C(16) -0.0470(5) 0.2766(3) -0.0526(2) 0.065(2) 1.000 Uani d
C(17) 0.3137(3) 0.2768(2) 0.2560(2) 0.0226(11) 1.000 Uani d
C(18) 0.3987(4) 0.2452(2) 0.3090(2) 0.0345(13) 1.000 Uani d
C(19) 0.5046(4) 0.2865(3) 0.3322(2) 0.0441(15) 1.000 Uani d
C(20) 0.5215(4) 0.3573(3) 0.3031(3) 0.0437(15) 1.000 Uani d
C(21) 0.4370(4) 0.3873(2) 0.2509(3) 0.0423(15) 1.000 Uani d
C(22) 0.3348(4) 0.3466(2) 0.2272(2) 0.0328(13) 1.000 Uani d
C(23) 0.1625(4) 0.1175(2) -0.0626(2) 0.0284(12) 1.000 Uani d
C(24) 0.1473(4) 0.0632(2) -0.1244(2) 0.0413(14) 1.000 Uani d
C(25) 0.496(2) 0.0202(12) 0.4824(13) 0.121(9) 0.550 Uani d
C(26) 0.5458(15) 0.1114(10) 0.4892(8) 0.129(7) 0.550 Uani d
C(27) 0.5911(11) 0.0756(7) 0.5448(7) 0.131(6) 0.650 Uani d
B(1) 0.7917(6) 0.0864(4) -0.0216(4) 0.059(2) 1.000 Uani d
B(2) 0.8424(7) 0.0109(3) 0.3329(3) 0.055(2) 1.000 Uani d
H(1) 0.0443 0.0341 0.2205 0.043 1.000 Uiso c
H(2) 0.0878 0.0740 0.1443 0.043 1.000 Uiso c
H(3) 0.1391 -0.0068 0.1660 0.043 1.000 Uiso c
H(4) 0.1878 0.0276 0.3360 0.048 1.000 Uiso c
H(5) 0.2842 -0.0190 0.2878 0.048 1.000 Uiso c
H(6) 0.3284 0.0552 0.3305 0.048 1.000 Uiso c
H(7) 0.5993 0.0804 0.1533 0.059 1.000 Uiso c
H(8) 0.5228 0.0273 0.0956 0.059 1.000 Uiso c
H(9) 0.5329 0.2098 0.1725 0.064 1.000 Uiso c
H(10) 0.6064 0.2088 0.0946 0.064 1.000 Uiso c
H(11) 0.4753 0.2502 0.0980 0.064 1.000 Uiso c
H(12) 0.4043 0.0849 -0.0083 0.074 1.000 Uiso c
H(13) 0.4181 0.1728 -0.0167 0.074 1.000 Uiso c
H(14) 0.5394 0.1216 -0.0109 0.074 1.000 Uiso c
H(15) -0.1901 0.1987 0.1718 0.042 1.000 Uiso c
H(16) -0.0540 0.1633 0.1698 0.042 1.000 Uiso c
H(17) -0.1187 0.1757 0.2498 0.042 1.000 Uiso c
H(18) -0.0887 0.3723 0.2537 0.044 1.000 Uiso c
H(19) -0.2122 0.3285 0.2278 0.044 1.000 Uiso c
H(20) -0.1347 0.3037 0.3031 0.044 1.000 Uiso c
H(21) -0.1174 0.4012 -0.0047 0.054 1.000 Uiso c
H(22) -0.0013 0.4318 0.0453 0.054 1.000 Uiso c
H(23) 0.1948 0.3102 -0.0460 0.068 1.000 Uiso c
H(24) 0.1315 0.3883 -0.0663 0.068 1.000 Uiso c
H(25) 0.1972 0.3755 0.0159 0.068 1.000 Uiso c
H(26) -0.1281 0.2654 -0.0317 0.077 1.000 Uiso c
H(27) -0.0587 0.3032 -0.1011 0.077 1.000 Uiso c
H(28) -0.0021 0.2303 -0.0613 0.077 1.000 Uiso c
H(29) 0.3848 0.1955 0.3295 0.041 1.000 Uiso c
H(30) 0.5659 0.2653 0.3687 0.053 1.000 Uiso c
H(31) 0.5944 0.3862 0.3198 0.052 1.000 Uiso c
H(32) 0.4498 0.4372 0.2308 0.051 1.000 Uiso c
H(33) 0.2759 0.3677 0.1893 0.039 1.000 Uiso c
H(34) 0.0672 0.0712 -0.1514 0.050 1.000 Uiso c
H(35) 0.2146 0.0691 -0.1602 0.050 1.000 Uiso c
H(36) 0.1498 0.0131 -0.1029 0.050 1.000 Uiso c

loop_
_atom_site_aniso_label
_atom_site_aniso_U_11
_atom_site_aniso_U_22
_atom_site_aniso_U_33
_atom_site_aniso_U_12
_atom_site_aniso_U_13
_atom_site_aniso_U_23
Pd(1) 0.0307(2) 0.01879(14) 0.01769(14) 0.0019(2) 0.00058(12) -0.00256(15)
P(1) 0.0268(6) 0.0172(6) 0.0175(5) -0.0002(5) 0.0001(5) -0.0016(4)
F(1) 0.080(3) 0.260(5) 0.080(3) 0.000(3) 0.015(2) -0.084(3)
F(2) 0.158(4) 0.270(6) 0.145(4) -0.109(4) -0.077(3) 0.160(4)
F(3) 0.071(3) 0.084(3) 0.248(5) -0.012(2) 0.007(3) -0.050(3)
F(4) 0.034(2) 0.198(4) 0.241(5) -0.004(3) 0.034(3) -0.054(4)
F(5) 0.114(3) 0.050(2) 0.059(2) 0.004(2) -0.012(2) 0.0003(15)
F(6) 0.079(2) 0.053(2) 0.064(2) -0.007(2) -0.008(2) -0.013(2)
F(7) 0.153(3) 0.070(2) 0.074(2) -0.059(2) 0.002(2) -0.026(2)
F(8) 0.145(4) 0.084(3) 0.066(2) 0.002(2) 0.058(2) 0.007(2)
O(1) 0.039(2) 0.0114(13) 0.0208(14) 0.0011(13) 0.0026(13) -0.0012(11)
O(2) 0.038(2) 0.031(2) 0.044(2) 0.0134(15) 0.003(2) 0.0054(14)
O(3) 0.0241(15) 0.0206(14) 0.0185(14) 0.0014(12) 0.0023(11) -0.0017(11)
O(4) 0.048(2) 0.037(2) 0.028(2) 0.020(2) -0.0018(15) 0.0100(14)
N(1) 0.024(2) 0.022(2) 0.020(2) 0.003(2) 0.0055(15) -0.0022(15)
N(2) 0.034(2) 0.023(2) 0.015(2) 0.003(2) -0.0007(15) 0.0025(14)
N(3) 0.042(2) 0.033(2) 0.017(2) 0.003(2) -0.005(2) -0.007(2)
N(4) 0.17(2) 0.104(14) 0.077(13) 0.007(13) -0.024(12) 0.037(10)
C(1) 0.043(3) 0.014(2) 0.026(2) 0.001(2) -0.001(2) -0.002(2)
C(2) 0.050(3) 0.016(2) 0.041(3) -0.008(2) 0.005(2) -0.002(2)
C(3) 0.068(3) 0.020(2) 0.031(3) 0.012(2) 0.003(2) 0.006(2)
C(4) 0.028(3) 0.021(2) 0.031(2) 0.003(2) -0.001(2) -0.007(2)
C(5) 0.030(3) 0.024(2) 0.025(2) 0.006(2) 0.002(2) -0.002(2)
C(6) 0.039(3) 0.049(3) 0.058(4) 0.015(3) 0.010(3) 0.007(3)
C(7) 0.035(3) 0.050(3) 0.076(4) -0.002(3) 0.012(3) -0.012(3)
C(8) 0.034(3) 0.112(5) 0.039(3) 0.018(3) 0.010(2) -0.026(3)
C(9) 0.026(2) 0.026(2) 0.028(2) 0.005(2) 0.000(2) 0.001(2)
C(10) 0.030(2) 0.032(3) 0.043(3) -0.008(2) -0.004(2) 0.009(2)
C(11) 0.032(3) 0.043(3) 0.036(3) 0.011(2) 0.006(2) 0.000(2)
C(12) 0.033(2) 0.018(2) 0.028(2) 0.001(2) -0.006(2) -0.003(2)
C(13) 0.060(3) 0.033(3) 0.019(2) 0.013(2) 0.002(2) 0.005(2)
C(14) 0.070(4) 0.032(3) 0.034(3) 0.017(3) -0.001(3) 0.003(2)
C(15) 0.083(4) 0.044(3) 0.042(3) 0.014(3) 0.018(3) 0.025(3)
C(16) 0.107(4) 0.052(4) 0.032(3) 0.027(3) -0.030(3) -0.008(2)
C(17) 0.023(2) 0.021(2) 0.024(2) 0.003(2) 0.000(2) -0.008(2)
C(18) 0.038(3) 0.035(3) 0.030(2) -0.006(2) -0.003(2) 0.001(2)
C(19) 0.030(3) 0.067(4) 0.035(3) -0.002(3) -0.008(2) -0.006(3)
C(20) 0.036(3) 0.048(3) 0.047(3) -0.017(3) 0.010(2) -0.017(3)
C(21) 0.042(3) 0.024(3) 0.061(3) -0.007(2) 0.007(3) -0.009(2)
C(22) 0.033(3) 0.020(2) 0.046(3) 0.003(2) 0.008(2) -0.005(2)
C(23) 0.029(3) 0.034(3) 0.022(2) 0.007(2) -0.001(2) 0.000(2)
C(24) 0.053(3) 0.047(3) 0.024(2) -0.001(2) -0.002(2) -0.017(2)
C(25) 0.074(9) 0.15(2) 0.14(2) 0.071(13) 0.023(12) 0.035(12)
C(26) 0.150(14) 0.16(2) 0.078(11) 0.103(13) -0.037(10) -0.020(10)
C(27) 0.121(11) 0.152(12) 0.116(10) 0.043(9) -0.023(9) 0.022(9)
B(1) 0.035(4) 0.063(5) 0.078(5) 0.007(4) 0.002(4) -0.032(4)
B(2) 0.095(6) 0.043(4) 0.026(3) -0.025(4) 0.005(4) -0.006(3)

loop_
_atom_type_symbol
_atom_type_oxidation_number
_atom_type_number_in_cell
_atom_type_scat_dispersion_real
_atom_type_scat_dispersion_imag
_atom_type_scat_source
C 0 106 0.002 0.002
;International Tables for Crystallography
(1992, Vol. C, Tables 4.2.6.8 and 6.1.1.1)
;
H 0 161 0.000 0.000
;International Tables for Crystallography
(1992, Vol. C, Table 6.1.1.2)
;
B 0 8 0.000 0.001
;International Tables for Crystallography
(1992, Vol. C, Tables 4.2.6.8 and 6.1.1.1)
;
F 0 32 0.014 0.010
;International Tables for Crystallography
(1992, Vol. C, Tables 4.2.6.8 and 6.1.1.1)
;
N 0 13 0.004 0.003
;International Tables for Crystallography
(1992, Vol. C, Tables 4.2.6.8 and 6.1.1.1)
;
O 0 18 0.008 0.006
;International Tables for Crystallography
(1992, Vol. C, Tables 4.2.6.8 and 6.1.1.1)
;
P 0 4 0.090 0.095
;International Tables for Crystallography
(1992, Vol. C, Tables 4.2.6.8 and 6.1.1.1)
;
Pd 0 4 -1.177 1.007
;International Tables for Crystallography
(1992, Vol. C, Tables 4.2.6.8 and 6.1.1.1)
;

loop_
_geom_angle_atom_site_label_1
_geom_angle_atom_site_label_2
_geom_angle_atom_site_label_3
_geom_angle
_geom_angle_site_symmetry_1
_geom_angle_publ_flag
P(1) Pd(1) N(1) 83.28(9) . yes
P(1) Pd(1) N(2) 90.40(9) . yes
P(1) Pd(1) N(3) 167.58(9) . yes
N(1) Pd(1) N(2) 172.07(11) . yes
N(1) Pd(1) N(3) 91.15(12) . yes
N(2) Pd(1) N(3) 95.96(12) . yes
Pd(1) P(1) O(1) 109.20(9) . yes
Pd(1) P(1) O(3) 114.18(9) . yes
Pd(1) P(1) C(17) 116.20(13) . yes
O(1) P(1) O(3) 106.51(14) . yes
O(1) P(1) C(17) 106.62(15) . yes
O(3) P(1) C(17) 103.43(15) . yes
P(1) O(1) C(1) 126.1(2) . yes
C(4) O(2) C(6) 105.9(3) . yes
P(1) O(3) C(9) 125.1(2) . yes
C(12) O(4) C(14) 104.3(3) . yes
Pd(1) N(1) C(4) 123.8(3) . yes
Pd(1) N(1) C(5) 127.6(2) . yes
C(4) N(1) C(5) 108.2(3) . yes
Pd(1) N(2) C(12) 127.8(3) . yes
Pd(1) N(2) C(13) 124.8(3) . yes
C(12) N(2) C(13) 107.4(3) . yes
Pd(1) N(3) C(23) 159.3(3) . yes
O(1) C(1) C(2) 109.8(3) . yes
O(1) C(1) C(3) 103.8(3) . yes
O(1) C(1) C(4) 107.3(3) . yes
C(2) C(1) C(3) 111.7(3) . yes
C(2) C(1) C(4) 110.3(3) . yes
C(3) C(1) C(4) 113.5(4) . yes
C(1) C(2) H(1) 109.5 . no
C(1) C(2) H(2) 109.5 . no
C(1) C(2) H(3) 109.5 . no
H(1) C(2) H(2) 109.5 . no
H(1) C(2) H(3) 109.5 . no
H(2) C(2) H(3) 109.5 . no
C(1) C(3) H(4) 109.5 . no
C(1) C(3) H(5) 109.5 . no
C(1) C(3) H(6) 109.5 . no
H(4) C(3) H(5) 109.5 . no
H(4) C(3) H(6) 109.5 . no
H(5) C(3) H(6) 109.5 . no
O(2) C(4) N(1) 117.1(4) . yes
O(2) C(4) C(1) 116.9(4) . yes
N(1) C(4) C(1) 125.9(4) . yes
N(1) C(5) C(6) 101.8(3) . yes
N(1) C(5) C(7) 109.1(3) . yes
N(1) C(5) C(8) 112.2(3) . yes
C(6) C(5) C(7) 112.0(3) . yes
C(6) C(5) C(8) 111.4(4) . yes
C(7) C(5) C(8) 110.1(4) . yes
O(2) C(6) C(5) 105.0(3) . yes
O(2) C(6) H(7) 110.6 . no
O(2) C(6) H(8) 110.6 . no
C(5) C(6) H(7) 110.6 . no
C(5) C(6) H(8) 110.6 . no
H(7) C(6) H(8) 109.5 . no
C(5) C(7) H(9) 109.5 . no
C(5) C(7) H(10) 109.5 . no
C(5) C(7) H(11) 109.5 . no
H(9) C(7) H(10) 109.5 . no
H(9) C(7) H(11) 109.5 . no
H(10) C(7) H(11) 109.5 . no
C(5) C(8) H(12) 109.5 . no
C(5) C(8) H(13) 109.5 . no
C(5) C(8) H(14) 109.5 . no
H(12) C(8) H(13) 109.5 . no
H(12) C(8) H(14) 109.5 . no
H(13) C(8) H(14) 109.5 . no
O(3) C(9) C(10) 111.1(3) . yes
O(3) C(9) C(11) 104.2(3) . yes
O(3) C(9) C(12) 106.4(3) . yes
C(10) C(9) C(11) 112.3(4) . yes
C(10) C(9) C(12) 110.6(3) . yes
C(11) C(9) C(12) 111.9(3) . yes
C(9) C(10) H(15) 109.5 . no
C(9) C(10) H(16) 109.5 . no
C(9) C(10) H(17) 109.5 . no
H(15) C(10) H(16) 109.5 . no
H(15) C(10) H(17) 109.5 . no
H(16) C(10) H(17) 109.5 . no
C(9) C(11) H(18) 109.5 . no
C(9) C(11) H(19) 109.5 . no
C(9) C(11) H(20) 109.5 . no
H(18) C(11) H(19) 109.5 . no
H(18) C(11) H(20) 109.5 . no
H(19) C(11) H(20) 109.5 . no
O(4) C(12) N(2) 118.3(4) . yes
O(4) C(12) C(9) 114.8(3) . yes
N(2) C(12) C(9) 126.8(3) . yes
N(2) C(13) C(14) 99.9(3) . yes
N(2) C(13) C(15) 110.9(3) . yes
N(2) C(13) C(16) 108.7(3) . yes
C(14) C(13) C(15) 112.2(4) . yes
C(14) C(13) C(16) 110.4(4) . yes
C(15) C(13) C(16) 113.9(4) . yes
O(4) C(14) C(13) 104.4(3) . yes
O(4) C(14) H(21) 110.7 . no
O(4) C(14) H(22) 110.7 . no
C(13) C(14) H(21) 110.7 . no
C(13) C(14) H(22) 110.7 . no
H(21) C(14) H(22) 109.5 . no
C(13) C(15) H(23) 109.5 . no
C(13) C(15) H(24) 109.5 . no
C(13) C(15) H(25) 109.5 . no
H(23) C(15) H(24) 109.5 . no
H(23) C(15) H(25) 109.5 . no
H(24) C(15) H(25) 109.5 . no
C(13) C(16) H(26) 109.5 . no
C(13) C(16) H(27) 109.5 . no
C(13) C(16) H(28) 109.5 . no
H(26) C(16) H(27) 109.5 . no
H(26) C(16) H(28) 109.5 . no
H(27) C(16) H(28) 109.5 . no
P(1) C(17) C(18) 121.1(3) . yes
P(1) C(17) C(22) 118.5(3) . yes
C(18) C(17) C(22) 120.1(4) . yes
C(17) C(18) C(19) 118.7(4) . yes
C(17) C(18) H(29) 120.7 . no
C(19) C(18) H(29) 120.7 . no
C(18) C(19) C(20) 119.6(4) . yes
C(18) C(19) H(30) 120.2 . no
C(20) C(19) H(30) 120.2 . no
C(19) C(20) C(21) 120.9(4) . yes
C(19) C(20) H(31) 119.6 . no
C(21) C(20) H(31) 119.6 . no
C(20) C(21) C(22) 119.6(4) . yes
C(20) C(21) H(32) 120.2 . no
C(22) C(21) H(32) 120.2 . no
C(17) C(22) C(21) 121.2(4) . yes
C(17) C(22) H(33) 119.4 . no
C(21) C(22) H(33) 119.4 . no
N(3) C(23) C(24) 179.5(5) . yes
C(23) C(24) H(34) 109.5 . no
C(23) C(24) H(35) 109.5 . no
C(23) C(24) H(36) 109.5 . no
H(34) C(24) H(35) 109.5 . no
H(34) C(24) H(36) 109.5 . no
H(35) C(24) H(36) 109.5 . no
C(25) C(25) C(26) 131.2(42) 3_656 yes
C(25) C(25) C(27) 89.7(35) 3_656 yes
C(26) C(25) C(27) 41.8(9) . yes
N(4) C(26) C(25) 98.6(18) . yes
N(4) C(26) C(27) 158.8(23) . yes
C(25) C(26) C(27) 71.1(12) . yes
C(25) C(27) C(26) 67.2(10) . yes
F(1) B(1) F(2) 111.3(6) . yes
F(1) B(1) F(3) 106.5(6) . yes
F(1) B(1) F(4) 109.1(5) . yes
F(2) B(1) F(3) 106.5(5) . yes
F(2) B(1) F(4) 111.1(7) . yes
F(3) B(1) F(4) 112.3(5) . yes
F(5) B(2) F(6) 107.6(4) . yes
F(5) B(2) F(7) 110.9(5) . yes
F(5) B(2) F(8) 113.1(6) . yes
F(6) B(2) F(7) 106.3(5) . yes
F(6) B(2) F(8) 108.0(5) . yes
F(7) B(2) F(8) 110.5(4) . yes

loop_
_geom_bond_atom_site_label_1
_geom_bond_atom_site_label_2
_geom_bond_distance
_geom_bond_site_symmetry_2
_geom_bond_publ_flag
Pd(1) P(1) 2.1737(10) . yes
Pd(1) N(1) 2.038(3) . yes
Pd(1) N(2) 2.039(3) . yes
Pd(1) N(3) 2.104(3) . yes
P(1) O(1) 1.579(2) . yes
P(1) O(3) 1.569(3) . yes
P(1) C(17) 1.773(3) . yes
F(1) B(1) 1.291(7) . yes
F(2) B(1) 1.289(7) . yes
F(3) B(1) 1.357(7) . yes
F(4) B(1) 1.334(6) . yes
F(5) B(2) 1.361(6) . yes
F(6) B(2) 1.425(7) . yes
F(7) B(2) 1.378(6) . yes
F(8) B(2) 1.372(6) . yes
O(1) C(1) 1.484(4) . yes
O(2) C(4) 1.345(4) . yes
O(2) C(6) 1.468(5) . yes
O(3) C(9) 1.482(4) . yes
O(4) C(12) 1.331(4) . yes
O(4) C(14) 1.478(5) . yes
N(1) C(4) 1.278(4) . yes
N(1) C(5) 1.501(5) . yes
N(2) C(12) 1.273(5) . yes
N(2) C(13) 1.521(4) . yes
N(3) C(23) 1.126(4) . yes
N(4) C(26) 1.08(2) . yes
C(1) C(2) 1.527(5) . yes
C(1) C(3) 1.535(5) . yes
C(1) C(4) 1.496(6) . yes
C(2) H(1) 0.98 . no
C(2) H(2) 0.98 . no
C(2) H(3) 0.98 . no
C(3) H(4) 0.98 . no
C(3) H(5) 0.98 . no
C(3) H(6) 0.98 . no
C(5) C(6) 1.525(5) . yes
C(5) C(7) 1.528(5) . yes
C(5) C(8) 1.521(5) . yes
C(6) H(7) 0.98 . no
C(6) H(8) 0.98 . no
C(7) H(9) 0.98 . no
C(7) H(10) 0.98 . no
C(7) H(11) 0.98 . no
C(8) H(12) 0.98 . no
C(8) H(13) 0.98 . no
C(8) H(14) 0.98 . no
C(9) C(10) 1.501(5) . yes
C(9) C(11) 1.507(5) . yes
C(9) C(12) 1.531(5) . yes
C(10) H(15) 0.98 . no
C(10) H(16) 0.98 . no
C(10) H(17) 0.98 . no
C(11) H(18) 0.98 . no
C(11) H(19) 0.98 . no
C(11) H(20) 0.98 . no
C(13) C(14) 1.531(6) . yes
C(13) C(15) 1.493(6) . yes
C(13) C(16) 1.532(5) . yes
C(14) H(21) 0.98 . no
C(14) H(22) 0.98 . no
C(15) H(23) 0.98 . no
C(15) H(24) 0.98 . no
C(15) H(25) 0.98 . no
C(16) H(26) 0.98 . no
C(16) H(27) 0.98 . no
C(16) H(28) 0.98 . no
C(17) C(18) 1.403(5) . yes
C(17) C(22) 1.378(5) . yes
C(18) C(19) 1.411(5) . yes
C(18) H(29) 0.98 . no
C(19) C(20) 1.391(6) . yes
C(19) H(30) 0.98 . no
C(20) C(21) 1.378(5) . yes
C(20) H(31) 0.98 . no
C(21) C(22) 1.375(5) . yes
C(21) H(32) 0.98 . no
C(22) H(33) 0.98 . no
C(23) C(24) 1.464(5) . yes
C(24) H(34) 0.98 . no
C(24) H(35) 0.98 . no
C(24) H(36) 0.98 . no
C(25) C(25) 0.95(3) 3_656 yes
C(25) C(26) 1.73(3) . yes
C(25) C(27) 1.78(3) . yes
C(26) C(27) 1.254(15) . yes

loop_
_geom_contact_atom_site_label_1
_geom_contact_atom_site_label_2
_geom_contact_distance
_geom_contact_site_symmetry_2
_geom_contact_publ_flag
F(1) C(6) 3.256(7) . no
F(1) C(10) 3.334(5) 1_655 no
F(1) C(7) 3.368(6) . no
F(1) C(8) 3.383(6) . no
F(1) C(5) 3.467(6) . no
F(2) C(20) 3.275(6) 4_554 no
F(2) C(11) 3.358(6) 4_654 no
F(2) C(16) 3.384(7) 1_655 no
F(2) C(19) 3.487(6) 4_554 no
F(3) C(23) 3.271(5) 3_655 no
F(3) C(4) 3.370(5) 3_655 no
F(3) C(8) 3.372(7) 3_655 no
F(3) N(1) 3.380(5) 3_655 no
F(3) C(24) 3.407(6) 3_655 no
F(3) C(8) 3.484(6) . no
F(3) C(6) 3.493(6) 3_655 no
F(3) O(2) 3.511(5) 3_655 no
F(3) C(2) 3.539(6) 3_655 no
F(4) C(23) 2.939(6) 1_655 no
F(4) C(24) 3.165(6) 1_655 no
F(4) F(4) 3.228(9) 3_755 no
F(4) N(3) 3.246(5) 1_655 no
F(4) C(2) 3.540(6) 3_655 no
F(4) C(24) 3.576(7) 3_655 no
F(5) C(24) 3.247(5) 3_655 no
F(5) C(10) 3.428(5) 1_655 no
F(5) C(21) 3.515(5) 2_645 no
F(5) C(22) 3.592(5) 2_645 no
F(6) O(4) 3.024(4) 2_645 no
F(6) C(12) 3.091(5) 2_645 no
F(6) C(22) 3.224(5) 2_645 no
F(6) C(14) 3.262(5) 2_645 no
F(6) C(24) 3.310(5) 3_655 no
F(6) O(3) 3.338(3) 2_645 no
F(6) C(11) 3.451(5) 2_645 no
F(6) C(9) 3.524(5) 2_645 no
F(6) N(2) 3.569(4) 2_645 no
F(6) C(2) 3.599(5) 1_655 no
F(7) C(14) 3.255(5) 4_655 no
F(7) C(16) 3.336(5) 4_655 no
F(7) C(13) 3.452(5) 4_655 no
F(7) C(15) 3.453(5) 4_655 no
F(7) O(1) 3.589(4) 1_655 no
F(8) C(25) 3.43(2) . no
F(8) C(15) 3.527(6) 2_645 no
F(8) C(22) 3.545(5) 2_645 no
O(2) C(21) 3.372(5) 2_645 no
O(2) C(20) 3.496(5) 2_645 no
O(4) C(27) 3.582(13) 4_454 no
N(4) C(18) 3.269(15) . no
N(4) C(19) 3.45(2) . no
N(4) C(15) 3.57(2) 4 no
C(2) C(24) 3.527(6) 3 no
C(8) C(19) 3.479(7) 4_554 no
F(1) H(14) 2.5729 . no
F(1) H(10) 2.5751 . no
F(1) H(36) 2.7073 3_655 no
F(1) H(15) 2.7379 1_655 no
F(1) H(7) 2.7500 . no
F(2) H(31) 2.5111 4_554 no
F(2) H(20) 2.6819 4_654 no
F(2) H(14) 2.7072 . no
F(2) H(26) 2.8353 1_655 no
F(2) H(3) 2.9179 3_655 no
F(2) H(30) 2.9672 4_554 no
F(3) H(12) 2.4935 3_655 no
F(3) H(14) 2.6384 . no
F(3) H(36) 2.7608 3_655 no
F(3) H(3) 2.8929 3_655 no
F(3) H(8) 2.9732 3_655 no
F(4) H(36) 2.7381 3_655 no
F(4) H(3) 2.8325 3_655 no
F(4) H(34) 2.8768 1_655 no
F(5) H(35) 2.6984 3_655 no
F(5) H(17) 2.8219 1_655 no
F(5) H(7) 2.8643 . no
F(5) H(32) 2.9871 2_645 no
F(6) H(33) 2.4331 2_645 no
F(6) H(18) 2.6449 2_645 no
F(6) H(22) 2.6881 2_645 no
F(6) H(1) 2.7129 1_655 no
F(6) H(34) 2.8374 3_655 no
F(6) H(35) 2.9291 3_655 no
F(7) H(27) 2.5502 4_655 no
F(7) H(21) 2.6211 4_655 no
F(7) H(24) 2.6767 4_655 no
F(7) H(1) 2.7292 1_655 no
F(7) H(17) 2.7884 1_655 no
F(7) H(4) 2.8628 1_655 no
F(8) H(25) 2.6627 2_645 no
F(8) H(33) 2.7216 2_645 no
F(8) H(21) 2.8538 4_655 no
F(8) H(22) 2.8900 2_645 no
O(2) H(32) 2.7108 2_645 no
O(2) H(31) 2.9594 2_645 no
N(4) H(29) 2.5626 . no
N(4) H(30) 2.9275 . no
N(4) H(6) 2.9950 . no
C(2) H(34) 2.8663 3 no
C(19) H(13) 2.9283 4 no
C(22) H(35) 2.8371 4 no
B(1) H(14) 2.8031 . no
B(1) H(36) 2.8781 3_655 no
B(2) H(33) 2.9011 2_645 no
H(1) H(34) 2.5336 3 no
H(3) H(34) 2.5135 3 no
H(4) H(24) 2.3801 4 no
H(10) H(15) 2.5427 1_655 no
H(18) H(34) 2.5372 4 no

loop_
_geom_torsion_atom_site_label_1
_geom_torsion_atom_site_label_2
_geom_torsion_atom_site_label_3
_geom_torsion_atom_site_label_4
_geom_torsion_site_symmetry_2
_geom_torsion_site_symmetry_3
_geom_torsion_site_symmetry_4
_geom_torsion
_geom_torsion_publ_flag
Pd(1) P(1) O(1) C(1) . . . 20.0(3) no
Pd(1) P(1) O(3) C(9) . . . 25.0(3) no
Pd(1) P(1) C(17) C(18) . . . -115.6(3) no
Pd(1) P(1) C(17) C(22) . . . 58.5(3) no
Pd(1) N(1) C(4) O(2) . . . -179.0(2) no
Pd(1) N(1) C(4) C(1) . . . 0.7(5) no
Pd(1) N(1) C(5) C(6) . . . -174.7(3) no
Pd(1) N(1) C(5) C(7) . . . 66.8(4) no
Pd(1) N(1) C(5) C(8) . . . -55.5(4) no
Pd(1) N(2) C(12) O(4) . . . 176.1(2) no
Pd(1) N(2) C(12) C(9) . . . -5.4(6) no
Pd(1) N(2) C(13) C(14) . . . -163.0(3) no
Pd(1) N(2) C(13) C(15) . . . -44.5(4) no
Pd(1) N(2) C(13) C(16) . . . 81.4(4) no
Pd(1) N(3) C(23) C(24) . . . -168(44) no
P(1) Pd(1) N(1) C(4) . . . 47.1(3) no
P(1) Pd(1) N(1) C(5) . . . -126.0(3) no
P(1) Pd(1) N(2) C(12) . . . -25.9(3) no
P(1) Pd(1) N(2) C(13) . . . 153.7(3) no
P(1) Pd(1) N(3) C(23) . . . -2.5(13) no
P(1) O(1) C(1) C(2) . . . -84.0(4) no
P(1) O(1) C(1) C(3) . . . 156.3(3) no
P(1) O(1) C(1) C(4) . . . 35.9(4) no
P(1) O(3) C(9) C(10) . . . 60.6(4) no
P(1) O(3) C(9) C(11) . . . -178.2(2) no
P(1) O(3) C(9) C(12) . . . -59.9(3) no
P(1) C(17) C(18) C(19) . . . 174.4(3) no
P(1) C(17) C(22) C(21) . . . -175.6(3) no
O(1) P(1) Pd(1) N(1) . . . -50.63(14) no
O(1) P(1) Pd(1) N(2) . . . 134.19(14) no
O(1) P(1) Pd(1) N(3) . . . 13.2(5) no
O(1) P(1) O(3) C(9) . . . -95.6(3) no
O(1) P(1) C(17) C(18) . . . 6.4(4) no
O(1) P(1) C(17) C(22) . . . -179.5(3) no
O(1) C(1) C(4) O(2) . . . 127.4(3) no
O(1) C(1) C(4) N(1) . . . -52.3(5) no
O(2) C(4) N(1) C(5) . . . -4.7(4) no
O(2) C(4) C(1) C(2) . . . -113.0(4) no
O(2) C(4) C(1) C(3) . . . 13.2(5) no
O(2) C(6) C(5) N(1) . . . -13.4(4) no
O(2) C(6) C(5) C(7) . . . 103.1(4) no
O(2) C(6) C(5) C(8) . . . -133.2(4) no
O(3) P(1) Pd(1) N(1) . . . -169.72(13) no
O(3) P(1) Pd(1) N(2) . . . 15.09(13) no
O(3) P(1) Pd(1) N(3) . . . -105.9(4) no
O(3) P(1) O(1) C(1) . . . 143.7(3) no
O(3) P(1) C(17) C(18) . . . 118.5(3) no
O(3) P(1) C(17) C(22) . . . -67.4(3) no
O(3) C(9) C(12) O(4) . . . -130.6(3) no
O(3) C(9) C(12) N(2) . . . 50.8(5) no
O(4) C(12) N(2) C(13) . . . -3.6(5) no
O(4) C(12) C(9) C(10) . . . 108.6(4) no
O(4) C(12) C(9) C(11) . . . -17.5(5) no
O(4) C(14) C(13) N(2) . . . -22.7(4) no
O(4) C(14) C(13) C(15) . . . -140.2(3) no
O(4) C(14) C(13) C(16) . . . 91.6(4) no
N(1) Pd(1) P(1) C(17) . . . 70.0(2) no
N(1) Pd(1) N(2) C(12) . . . -63.1(11) no
N(1) Pd(1) N(2) C(13) . . . 116.5(9) no
N(1) Pd(1) N(3) C(23) . . . 60.5(9) no
N(1) C(4) O(2) C(6) . . . -4.5(4) no
N(1) C(4) C(1) C(2) . . . 67.3(5) no
N(1) C(4) C(1) C(3) . . . -166.5(3) no
N(2) Pd(1) P(1) C(17) . . . -105.2(2) no
N(2) Pd(1) N(1) C(4) . . . 84.6(10) no
N(2) Pd(1) N(1) C(5) . . . -88.5(10) no
N(2) Pd(1) N(3) C(23) . . . -123.0(9) no
N(2) C(12) O(4) C(14) . . . -12.1(4) no
N(2) C(12) C(9) C(10) . . . -70.0(5) no
N(2) C(12) C(9) C(11) . . . 163.9(4) no
N(3) Pd(1) P(1) C(17) . . . 133.8(5) no
N(3) Pd(1) N(1) C(4) . . . -121.7(3) no
N(3) Pd(1) N(1) C(5) . . . 65.2(3) no
N(3) Pd(1) N(2) C(12) . . . 143.4(3) no
N(3) Pd(1) N(2) C(13) . . . -37.0(3) no
N(4) C(26) C(25) C(25) . . 3_656 -152.2(40) no
N(4) C(26) C(25) C(27) . . . -160.9(21) no
N(4) C(26) C(27) C(25) . . . 63.3(58) no
C(1) O(1) P(1) C(17) . . . -106.3(3) no
C(1) C(4) O(2) C(6) . . . 175.7(3) no
C(1) C(4) N(1) C(5) . . . 175.0(3) no
C(4) O(2) C(6) C(5) . . . 11.4(4) no
C(4) N(1) C(5) C(6) . . . 11.3(4) no
C(4) N(1) C(5) C(7) . . . -107.2(4) no
C(4) N(1) C(5) C(8) . . . 130.6(4) no
C(9) O(3) P(1) C(17) . . . 152.2(3) no
C(9) C(12) O(4) C(14) . . . 169.2(3) no
C(9) C(12) N(2) C(13) . . . 175.0(3) no
C(12) O(4) C(14) C(13) . . . 21.8(4) no
C(12) N(2) C(13) C(14) . . . 16.7(4) no
C(12) N(2) C(13) C(15) . . . 135.1(4) no
C(12) N(2) C(13) C(16) . . . -98.9(4) no
C(17) C(18) C(19) C(20) . . . 0.8(7) no
C(17) C(22) C(21) C(20) . . . 1.3(7) no
C(18) C(17) C(22) C(21) . . . -1.5(6) no
C(18) C(19) C(20) C(21) . . . -1.0(7) no
C(19) C(18) C(17) C(22) . . . 0.4(6) no
C(19) C(20) C(21) C(22) . . . -0.1(7) no
C(25) C(25) C(26) C(27) 3_656 3_656 3_656 -8.7(37) no
C(25) C(25) C(27) C(26) 3_656 3_656 3_656 173.5(29) no
C(26) C(25) C(25) C(26) . 3_656 3_656 -180.0000 no
C(26) C(25) C(25) C(27) . 3_656 3_656 174.2(25) no
C(27) C(25) C(25) C(27) . 3_656 3_656 180.0000 no
